data_7246361
loop_
_publ_author_name
'Li, Chaoxiong'
'Sun, Xuancheng'
'Meng, Xianggao'
'Wang, Dunjia'
'Zheng, Chunyang'

_publ_section_title
;
 Construction of ZnII/CdII-CPs and their fluorescent detection for Fe3+,
 Cr2O72&#x2212; and TNP in water via luminescence quenching
;
_journal_issue 18
_journal_name_full CrystEngComm
_journal_page_first 2728
_journal_page_last 2738
_journal_paper_doi 10.1039/D3CE00135K
_journal_volume 25
_journal_year 2023
_chemical_formula_moiety 'C26 H19 N2 O5 Zn, 1[C3H7NO], 1[H2O]'
_chemical_formula_sum 'C29 H28 N3 O7 Zn'
_chemical_formula_weight 595.91
_space_group_crystal_system orthorhombic
_space_group_IT_number 64
_space_group_name_Hall '-C 2ac 2'
_space_group_name_H-M_alt 'C m c e'
_atom_sites_solution_hydrogens geom
_atom_sites_solution_primary iterative
_audit_creation_date 2023-01-29
_audit_creation_method
;
Olex2 1.5
(compiled 2021.08.20 svn.r13c46975 for OlexSys, GUI svn.r6396)
;
_audit_update_record
;
2023-02-05 deposited with the CCDC.	2023-03-01 downloaded from the CCDC.
;
_cell_angle_alpha 90
_cell_angle_beta 90
_cell_angle_gamma 90
_cell_formula_units_Z 16
_cell_length_a 29.0368(3)
_cell_length_b 22.6033(2)
_cell_length_c 16.92391(15)
_cell_measurement_reflns_used 10845
_cell_measurement_temperature 293(2)
_cell_measurement_theta_max 68.1070
_cell_measurement_theta_min 3.5940
_cell_volume 11107.63(18)
_computing_cell_refinement 'CrysAlisPro 1.171.40.53 (Rigaku OD, 2019)'
_computing_data_collection 'CrysAlisPro 1.171.40.53 (Rigaku OD, 2019)'
_computing_data_reduction 'CrysAlisPro 1.171.40.53 (Rigaku OD, 2019)'
_computing_molecular_graphics 'Olex2 1.5 (Dolomanov et al., 2009)'
_computing_publication_material 'Olex2 1.5 (Dolomanov et al., 2009)'
_computing_structure_refinement 'SHELXL 2018/3 (Sheldrick, 2015)'
_computing_structure_solution 'olex2.solve 1.5 (Bourhis et al., 2015)'
_diffrn_ambient_temperature 293(2)
_diffrn_detector 'CCD plate'
_diffrn_detector_area_resol_mean 10.0000
_diffrn_detector_type HyPix3000
_diffrn_measured_fraction_theta_full 0.991
_diffrn_measured_fraction_theta_max 0.985
_diffrn_measurement_details
;
List of Runs (angles in degrees, time in seconds):

  # Type    Start    End  Width  t~exp~   \w     \q     \k     \f   Frames
#--------------------------------------------------------------------------
  1  \w    -55.00  17.00   0.50    0.46    --  -41.99  32.00 -30.00  144
  2  \w    -13.00  13.00   0.50    0.46    --  -41.99  14.00 -94.00   52
  3  \w    -58.00 -21.00   0.50    0.46    --  -41.99 127.00 -34.00   74
  4  \w     86.00 114.00   0.50    0.46    --   43.55  14.00 -94.00   56
  5  \w    118.00 155.00   0.50    1.83    --   96.32  14.00 -94.00   74
  6  \w     69.00 102.00   0.50    1.83    --   96.32-114.00 -26.00   66
  7  \w     61.00 112.00   0.50    1.83    --   96.32 -68.00   0.00  102
  8  \w     83.00 164.00   0.50    1.83    --   96.32  33.00  60.00  162
  9  \w     77.00 111.00   0.50    1.83    --   96.32 114.00  63.00   68
 10  \w     60.00  86.00   0.50    0.46    --   43.55 143.00 135.00   52
 11  \w     43.00  85.00   0.50    1.83    --   96.32 -14.00  94.00   84
 12  \w   -102.00 -77.00   0.50    0.46    --  -41.99 -14.00  94.00   50
 13  \w   -101.00 -70.00   0.50    0.46    --  -41.99-138.00 120.00   62
 14  \w   -113.00 -29.00   0.50    1.83    --  -94.76 117.00 150.00  168
 15  \w    -97.00 -72.00   0.50    1.83    --  -94.76 127.00 -34.00   50
 16  \w    -97.00 -72.00   0.50    1.83    --  -94.76  14.00 -94.00   50
 17  \w   -139.00-114.00   0.50    1.83    --  -94.76-127.00-109.00   50
 18  \w   -106.00 -81.00   0.50    0.46    --  -41.99-174.00-166.00   50
 19  \w     57.00  82.00   0.50    0.46    --   43.55  14.00 -94.00   50
 20  \w     29.00 110.00   0.50    1.83    --   96.32 -33.00-120.00  162
 21  \w     32.00  57.00   0.50    1.83    --   96.32-117.00-180.00   50
 22  \w   -109.00 -83.00   0.50    0.46    --  -41.99 174.00-156.00   52
;
_diffrn_measurement_device 'four-circle diffractometer'
_diffrn_measurement_device_type 'XtaLAB Synergy, Single source at home/near, HyPix3000'
_diffrn_measurement_method '\w scans'
_diffrn_orient_matrix_type 'CrysAlisPro convention (1999,Acta A55,543-557)'
_diffrn_orient_matrix_UB_11 -0.0164146000
_diffrn_orient_matrix_UB_12 0.0635681000
_diffrn_orient_matrix_UB_13 -0.0169372000
_diffrn_orient_matrix_UB_21 0.0504083000
_diffrn_orient_matrix_UB_22 0.0213393000
_diffrn_orient_matrix_UB_23 -0.0006062000
_diffrn_orient_matrix_UB_31 0.0028764000
_diffrn_orient_matrix_UB_32 -0.0121478000
_diffrn_orient_matrix_UB_33 -0.0893893000
_diffrn_radiation_monochromator mirror
_diffrn_radiation_probe x-ray
_diffrn_radiation_type 'Cu K\a'
_diffrn_radiation_wavelength 1.54184
_diffrn_reflns_av_R_equivalents 0.0240
_diffrn_reflns_av_unetI/netI 0.0220
_diffrn_reflns_Laue_measured_fraction_full 0.991
_diffrn_reflns_Laue_measured_fraction_max 0.985
_diffrn_reflns_limit_h_max 33
_diffrn_reflns_limit_h_min -34
_diffrn_reflns_limit_k_max 25
_diffrn_reflns_limit_k_min -27
_diffrn_reflns_limit_l_max 12
_diffrn_reflns_limit_l_min -20
_diffrn_reflns_number 17753
_diffrn_reflns_point_group_measured_fraction_full 0.991
_diffrn_reflns_point_group_measured_fraction_max 0.985
_diffrn_reflns_theta_full 67.684
_diffrn_reflns_theta_max 68.240
_diffrn_reflns_theta_min 3.600
_diffrn_source 'micro-focus sealed X-ray tube'
_diffrn_source_type 'PhotonJet (Cu) X-ray Source'
_exptl_absorpt_coefficient_mu 1.666
_exptl_absorpt_correction_T_max 1.00000
_exptl_absorpt_correction_T_min 0.54355
_exptl_absorpt_correction_type multi-scan
_exptl_absorpt_process_details
;
CrysAlisPro 1.171.40.53 (Rigaku Oxford Diffraction, 2019)
Empirical absorption correction using spherical harmonics,
 implemented in SCALE3 ABSPACK scaling algorithm.
;
_exptl_crystal_colour 'clear light yellow'
_exptl_crystal_colour_lustre clear
_exptl_crystal_colour_modifier light
_exptl_crystal_colour_primary yellow
_exptl_crystal_density_diffrn 1.425
_exptl_crystal_description block
_exptl_crystal_F_000 4944
_exptl_crystal_size_max 0.2
_exptl_crystal_size_mid 0.2
_exptl_crystal_size_min 0.15
_refine_diff_density_max 0.242
_refine_diff_density_min -0.290
_refine_diff_density_rms 0.041
_refine_ls_extinction_method none
_refine_ls_goodness_of_fit_ref 1.085
_refine_ls_hydrogen_treatment constr
_refine_ls_matrix_type full
_refine_ls_number_parameters 308
_refine_ls_number_reflns 5118
_refine_ls_number_restraints 0
_refine_ls_restrained_S_all 1.085
_refine_ls_R_factor_all 0.0391
_refine_ls_R_factor_gt 0.0351
_refine_ls_shift/su_max 0.001
_refine_ls_shift/su_mean 0.000
_refine_ls_structure_factor_coef Fsqd
_refine_ls_weighting_details 'w=1/[\s^2^(Fo^2^)+(0.0630P)^2^+4.5451P] where P=(Fo^2^+2Fc^2^)/3'
_refine_ls_weighting_scheme calc
_refine_ls_wR_factor_gt 0.1066
_refine_ls_wR_factor_ref 0.1100
_reflns_Friedel_coverage 0.000
_reflns_number_gt 4465
_reflns_number_total 5118
_reflns_threshold_expression 'I > 2\s(I)'
_cod_data_source_file d3ce00135k2.cif
_cod_data_source_block zn-3-317_sq
_cod_depositor_comments 'Adding full bibliography for 7246356--7246361.cif.'
_cod_original_cell_volume 11107.64(17)
_cod_original_sg_symbol_Hall '-C 2bc 2'
_cod_database_code 7246361
_shelx_shelxl_version_number 2018/3
_shelx_space_group_comment
;
The symmetry employed for this shelxl refinement is uniquely defined
by the following loop, which should always be used as a source of
symmetry information in preference to the above space-group names.
They are only intended as comments.
;
_shelx_estimated_absorpt_t_max 0.788
_shelx_estimated_absorpt_t_min 0.732
_olex2_refinement_description
;
1. Fixed Uiso
 At 1.2 times of:
  All C(H) groups, All C(H,H) groups
 At 1.5 times of:
  All C(H,H,H) groups
2.a Secondary CH2 refined with riding coordinates:
 C19(H19A,H19B)
2.b Aromatic/amide H refined with riding coordinates:
 C3(H3), C4(H4), C6(H6), C7(H7), C9(H9), C10(H10), C12(H12), C13(H13),
 C15(H15), C16(H16), C22(H22), C23(H23), C25(H25), C26(H26)
2.c Idealised Me refined as rotating group:
 C18(H18A,H18B,H18C)
;
_platon_squeeze_special_details
;
A solvent mask was calculated and 688 electrons were 

found in a volume of 3172\%A^3 in 1 void. 

This is consistent with the presence of 

1[C3H7NO], 0.5[H2O per formula unit 

which account for 640.0 electrons.
;
_platon_squeeze_void_probe_radius 1.20
_olex2_submission_special_instructions 'No special instructions were received'
_oxdiff_exptl_absorpt_empirical_details
;
Empirical correction (ABSPACK) includes:
- Absorption correction using spherical harmonics
- Frame scaling
;
_oxdiff_exptl_absorpt_empirical_full_max 1.578
_oxdiff_exptl_absorpt_empirical_full_min 0.565

loop_
_space_group_symop_operation_xyz
'x, y, z'
'-x, -y+1/2, z+1/2'
'-x, y+1/2, -z+1/2'
'x, -y, -z'
'x+1/2, y+1/2, z'
'-x+1/2, -y+1, z+1/2'
'-x+1/2, y+1, -z+1/2'
'x+1/2, -y+1/2, -z'
'-x, -y, -z'
'x, y-1/2, -z-1/2'
'x, -y-1/2, z-1/2'
'-x, y, z'
'-x+1/2, -y+1/2, -z'
'x+1/2, y, -z-1/2'
'x+1/2, -y, z-1/2'
'-x+1/2, y+1/2, z'

loop_
_atom_site_label
_atom_site_type_symbol
_atom_site_fract_x
_atom_site_fract_y
_atom_site_fract_z
_atom_site_U_iso_or_equiv
_atom_site_adp_type
_atom_site_occupancy
_atom_site_site_symmetry_order
_atom_site_calc_flag
_atom_site_refinement_flags_posn
_atom_site_refinement_flags_adp
_atom_site_refinement_flags_occupancy
_atom_site_disorder_assembly
_atom_site_disorder_group
Zn1 Zn 0.21049(2) 0.26021(2) 0.44288(2) 0.04609(11) Uani 1 1 d . . . . .
O1 O 0.24771(6) 0.33628(7) 0.42943(9) 0.0667(4) Uani 1 1 d . . . . .
O2 O 0.30645(6) 0.32027(7) 0.51080(9) 0.0688(4) Uani 1 1 d . . . . .
O3 O 0.26112(5) 0.71867(7) 0.12427(8) 0.0592(4) Uani 1 1 d . . . . .
O4 O 0.31836(6) 0.70162(9) 0.04037(9) 0.0738(5) Uani 1 1 d . . . . .
O5 O 0.38302(5) 0.54131(7) 0.32497(10) 0.0749(5) Uani 1 1 d . . . . .
N1 N 0.11395(6) 0.27998(10) 0.26343(11) 0.0676(5) Uani 1 1 d . . . . .
N2 N 0.15671(6) 0.26704(8) 0.36827(10) 0.0530(4) Uani 1 1 d . . . . .
C1 C 0.29856(7) 0.69558(9) 0.10530(11) 0.0510(4) Uani 1 1 d . . . . .
C2 C 0.32238(7) 0.65673(8) 0.16496(11) 0.0514(4) Uani 1 1 d . . . . .
C3 C 0.30947(7) 0.65796(9) 0.24376(11) 0.0543(5) Uani 1 1 d . . . . .
H3 H 0.286906 0.684337 0.260505 0.065 Uiso 1 1 calc R U . . .
C4 C 0.32990(8) 0.62024(10) 0.29763(12) 0.0604(5) Uani 1 1 d . . . . .
H4 H 0.322013 0.622068 0.350838 0.072 Uiso 1 1 calc R U . . .
C5 C 0.36188(7) 0.58014(9) 0.27181(12) 0.0589(5) Uani 1 1 d . . . . .
C6 C 0.37636(9) 0.57938(11) 0.19502(14) 0.0722(6) Uani 1 1 d . . . . .
H6 H 0.399090 0.553061 0.178799 0.087 Uiso 1 1 calc R U . . .
C7 C 0.35675(9) 0.61823(11) 0.14184(13) 0.0696(6) Uani 1 1 d . . . . .
H7 H 0.366842 0.618480 0.089690 0.084 Uiso 1 1 calc R U . . .
C8 C 0.35667(7) 0.49657(9) 0.35692(12) 0.0570(5) Uani 1 1 d . . . . .
C9 C 0.31174(8) 0.48484(10) 0.33515(13) 0.0652(6) Uani 1 1 d . . . . .
H9 H 0.297006 0.508315 0.297764 0.078 Uiso 1 1 calc R U . . .
C10 C 0.28900(8) 0.43783(10) 0.36962(14) 0.0609(5) Uani 1 1 d . . . . .
H10 H 0.258824 0.429669 0.354795 0.073 Uiso 1 1 calc R U . . .
C11 C 0.31024(8) 0.40248(9) 0.42595(11) 0.0530(4) Uani 1 1 d . . . . .
C12 C 0.35510(8) 0.41560(10) 0.44734(11) 0.0588(5) Uani 1 1 d . . . . .
H12 H 0.369730 0.392657 0.485430 0.071 Uiso 1 1 calc R U . . .
C13 C 0.37839(8) 0.46198(10) 0.41324(13) 0.0615(5) Uani 1 1 d . . . . .
H13 H 0.408605 0.470086 0.427928 0.074 Uiso 1 1 calc R U . . .
C14 C 0.28630(7) 0.34896(9) 0.45828(12) 0.0530(5) Uani 1 1 d . . . . .
C15 C 0.11574(9) 0.23767(13) 0.37853(17) 0.0802(8) Uani 1 1 d . . . . .
H15 H 0.107615 0.215938 0.423058 0.096 Uiso 1 1 calc R U . . .
C16 C 0.08910(10) 0.24525(14) 0.31393(17) 0.0887(9) Uani 1 1 d . . . . .
H16 H 0.059783 0.229939 0.305516 0.106 Uiso 1 1 calc R U . . .
C17 C 0.15439(7) 0.29205(10) 0.29845(11) 0.0550(5) Uani 1 1 d . . . . .
C18 C 0.19076(9) 0.32731(14) 0.26130(15) 0.0798(7) Uani 1 1 d . . . . .
H18A H 0.178717 0.365387 0.247001 0.120 Uiso 1 1 calc R U . . .
H18B H 0.201607 0.307390 0.214784 0.120 Uiso 1 1 calc R U . . .
H18C H 0.215792 0.332258 0.297759 0.120 Uiso 1 1 calc R U . . .
C19 C 0.10050(8) 0.30055(17) 0.18354(14) 0.0879(9) Uani 1 1 d . . . . .
H19A H 0.113080 0.273933 0.144106 0.105 Uiso 1 1 calc R U . . .
H19B H 0.113186 0.339634 0.174234 0.105 Uiso 1 1 calc R U . . .
C20 C 0.04864(8) 0.30275(14) 0.17553(14) 0.0751(7) Uani 1 1 d . . . . .
C21 C 0.02480(8) 0.34577(13) 0.21861(17) 0.0799(7) Uani 1 1 d . . . . .
C22 C 0.04770(12) 0.38876(17) 0.2655(3) 0.1113(11) Uani 1 1 d . . . . .
H22 H 0.079726 0.389611 0.265518 0.134 Uiso 1 1 calc R U . . .
C23 C 0.02464(15) 0.4284(2) 0.3099(3) 0.1528(19) Uani 1 1 d . . . . .
H23 H 0.040706 0.455617 0.340516 0.183 Uiso 1 1 calc R U . . .
C24 C 0.02490(9) 0.26270(16) 0.12844(18) 0.0903(9) Uani 1 1 d . . . . .
C25 C 0.04800(14) 0.2201(3) 0.0791(3) 0.1456(18) Uani 1 1 d . . . . .
H25 H 0.079998 0.218448 0.079068 0.175 Uiso 1 1 calc R U . . .
C26 C 0.02378(16) 0.1825(4) 0.0326(4) 0.219(4) Uani 1 1 d . . . . .
H26 H 0.039489 0.156119 0.000105 0.262 Uiso 1 1 calc R U . . .

loop_
_atom_site_aniso_label
_atom_site_aniso_U_11
_atom_site_aniso_U_22
_atom_site_aniso_U_33
_atom_site_aniso_U_23
_atom_site_aniso_U_13
_atom_site_aniso_U_12
Zn1 0.05445(18) 0.04785(18) 0.03596(17) 0.00016(9) -0.00549(9) 0.00129(10)
O1 0.0745(10) 0.0515(8) 0.0739(9) 0.0063(7) -0.0123(8) -0.0076(7)
O2 0.0876(10) 0.0637(9) 0.0551(8) 0.0180(7) -0.0121(8) -0.0124(8)
O3 0.0678(9) 0.0637(8) 0.0462(7) 0.0065(6) -0.0003(6) 0.0132(7)
O4 0.0755(10) 0.0992(12) 0.0468(8) 0.0210(8) 0.0070(7) 0.0164(9)
O5 0.0627(9) 0.0716(9) 0.0903(11) 0.0381(9) -0.0104(8) -0.0043(8)
N1 0.0462(9) 0.0964(13) 0.0600(11) 0.0228(10) -0.0065(8) -0.0027(9)
N2 0.0514(9) 0.0647(10) 0.0430(8) 0.0060(7) -0.0028(7) 0.0012(7)
C1 0.0606(11) 0.0501(10) 0.0422(10) 0.0026(8) -0.0016(8) -0.0001(9)
C2 0.0625(11) 0.0486(9) 0.0432(9) 0.0030(8) 0.0017(9) 0.0006(8)
C3 0.0627(11) 0.0548(10) 0.0454(10) 0.0009(8) 0.0021(9) 0.0053(9)
C4 0.0703(13) 0.0675(12) 0.0435(10) 0.0092(9) 0.0015(9) 0.0018(11)
C5 0.0601(11) 0.0557(11) 0.0610(12) 0.0176(9) -0.0046(10) -0.0024(9)
C6 0.0795(15) 0.0654(13) 0.0717(15) 0.0063(11) 0.0069(12) 0.0223(12)
C7 0.0837(15) 0.0736(14) 0.0516(11) 0.0039(10) 0.0123(11) 0.0207(12)
C8 0.0616(11) 0.0524(10) 0.0571(11) 0.0110(9) -0.0007(9) 0.0011(9)
C9 0.0720(13) 0.0568(12) 0.0668(13) 0.0186(10) -0.0147(11) -0.0016(10)
C10 0.0647(13) 0.0545(11) 0.0635(13) 0.0069(10) -0.0107(10) -0.0030(9)
C11 0.0695(12) 0.0468(10) 0.0427(9) 0.0004(8) -0.0003(9) -0.0003(9)
C12 0.0693(13) 0.0580(12) 0.0490(10) 0.0119(9) -0.0081(9) 0.0020(10)
C13 0.0600(12) 0.0640(12) 0.0606(12) 0.0134(10) -0.0073(10) -0.0003(10)
C14 0.0689(13) 0.0462(10) 0.0439(9) -0.0011(8) 0.0021(9) -0.0019(9)
C15 0.0612(14) 0.105(2) 0.0743(16) 0.0364(14) -0.0018(12) -0.0092(13)
C16 0.0532(13) 0.122(2) 0.091(2) 0.0431(17) -0.0107(13) -0.0178(14)
C17 0.0478(10) 0.0687(12) 0.0485(10) 0.0074(9) -0.0022(8) 0.0018(9)
C18 0.0650(14) 0.110(2) 0.0648(14) 0.0237(14) -0.0060(11) -0.0199(14)
C19 0.0521(12) 0.148(3) 0.0635(14) 0.0351(16) -0.0052(11) 0.0014(15)
C20 0.0456(11) 0.118(2) 0.0613(13) 0.0278(14) 0.0004(10) 0.0028(13)
C21 0.0578(13) 0.1004(19) 0.0814(16) 0.0297(15) -0.0080(13) -0.0082(13)
C22 0.0789(18) 0.103(2) 0.153(3) 0.006(2) -0.007(2) -0.0049(18)
C23 0.110(3) 0.115(3) 0.234(6) -0.041(3) -0.014(3) -0.008(2)
C24 0.0539(14) 0.144(3) 0.0736(17) 0.0045(17) -0.0028(13) 0.0041(15)
C25 0.074(2) 0.208(5) 0.155(4) -0.057(4) 0.005(2) 0.022(3)
C26 0.105(3) 0.290(8) 0.260(7) -0.166(6) 0.005(4) 0.002(4)

loop_
_atom_type_symbol
_atom_type_description
_atom_type_scat_dispersion_real
_atom_type_scat_dispersion_imag
_atom_type_scat_source
C C 0.0181 0.0091 'International Tables Vol C Tables 4.2.6.8 and 6.1.1.4'
H H 0.0000 0.0000 'International Tables Vol C Tables 4.2.6.8 and 6.1.1.4'
N N 0.0311 0.0180 'International Tables Vol C Tables 4.2.6.8 and 6.1.1.4'
O O 0.0492 0.0322 'International Tables Vol C Tables 4.2.6.8 and 6.1.1.4'
Zn Zn -1.5491 0.6778 'International Tables Vol C Tables 4.2.6.8 and 6.1.1.4'

loop_
_geom_angle_atom_site_label_1
_geom_angle_atom_site_label_2
_geom_angle_atom_site_label_3
_geom_angle
_geom_angle_site_symmetry_1
_geom_angle_site_symmetry_3
_geom_angle_publ_flag
O1 Zn1 Zn1 78.41(4) . 13_556 ?
O1 Zn1 O3 86.85(7) . 10_556 ?
O2 Zn1 Zn1 78.59(4) 13_556 13_556 ?
O2 Zn1 O1 156.95(6) 13_556 . ?
O2 Zn1 O3 88.74(7) 13_556 10_556 ?
O2 Zn1 O4 88.13(7) 13_556 6 ?
O3 Zn1 Zn1 75.25(4) 10_556 13_556 ?
O4 Zn1 Zn1 81.94(5) 6 13_556 ?
O4 Zn1 O1 87.21(7) 6 . ?
O4 Zn1 O3 157.14(6) 6 10_556 ?
N2 Zn1 Zn1 175.51(5) . 13_556 ?
N2 Zn1 O1 106.00(7) . . ?
N2 Zn1 O2 97.03(7) . 13_556 ?
N2 Zn1 O3 103.88(6) . 10_556 ?
N2 Zn1 O4 98.98(7) . 6 ?
C14 O1 Zn1 128.36(14) . . ?
C14 O2 Zn1 128.65(14) . 13_556 ?
C1 O3 Zn1 131.55(13) . 10_566 ?
C1 O4 Zn1 124.68(14) . 6_554 ?
C8 O5 C5 117.98(16) . . ?
C16 N1 C19 127.7(2) . . ?
C17 N1 C16 107.59(18) . . ?
C17 N1 C19 124.68(19) . . ?
C15 N2 Zn1 123.72(15) . . ?
C17 N2 Zn1 129.61(14) . . ?
C17 N2 C15 106.14(18) . . ?
O3 C1 C2 118.12(17) . . ?
O4 C1 O3 125.61(18) . . ?
O4 C1 C2 116.27(18) . . ?
C3 C2 C1 120.60(18) . . ?
C7 C2 C1 120.62(18) . . ?
C7 C2 C3 118.76(19) . . ?
C2 C3 H3 119.8 . . ?
C4 C3 C2 120.42(19) . . ?
C4 C3 H3 119.8 . . ?
C3 C4 H4 120.4 . . ?
C5 C4 C3 119.27(19) . . ?
C5 C4 H4 120.4 . . ?
C4 C5 O5 120.50(19) . . ?
C6 C5 O5 118.0(2) . . ?
C6 C5 C4 121.38(19) . . ?
C5 C6 H6 120.5 . . ?
C5 C6 C7 119.0(2) . . ?
C7 C6 H6 120.5 . . ?
C2 C7 H7 119.5 . . ?
C6 C7 C2 121.0(2) . . ?
C6 C7 H7 119.5 . . ?
O5 C8 C9 124.07(18) . . ?
O5 C8 C13 115.56(19) . . ?
C9 C8 C13 120.4(2) . . ?
C8 C9 H9 120.4 . . ?
C10 C9 C8 119.13(19) . . ?
C10 C9 H9 120.4 . . ?
C9 C10 H10 119.3 . . ?
C9 C10 C11 121.4(2) . . ?
C11 C10 H10 119.3 . . ?
C10 C11 C14 120.6(2) . . ?
C12 C11 C10 118.31(19) . . ?
C12 C11 C14 120.94(18) . . ?
C11 C12 H12 119.4 . . ?
C13 C12 C11 121.11(19) . . ?
C13 C12 H12 119.4 . . ?
C8 C13 H13 120.1 . . ?
C12 C13 C8 119.7(2) . . ?
C12 C13 H13 120.1 . . ?
O1 C14 C11 117.15(19) . . ?
O2 C14 O1 125.3(2) . . ?
O2 C14 C11 117.55(19) . . ?
N2 C15 H15 125.3 . . ?
C16 C15 N2 109.4(2) . . ?
C16 C15 H15 125.3 . . ?
N1 C16 H16 127.0 . . ?
C15 C16 N1 106.1(2) . . ?
C15 C16 H16 127.0 . . ?
N1 C17 C18 123.46(18) . . ?
N2 C17 N1 110.77(18) . . ?
N2 C17 C18 125.75(19) . . ?
C17 C18 H18A 109.5 . . ?
C17 C18 H18B 109.5 . . ?
C17 C18 H18C 109.5 . . ?
H18A C18 H18B 109.5 . . ?
H18A C18 H18C 109.5 . . ?
H18B C18 H18C 109.5 . . ?
N1 C19 H19A 109.5 . . ?
N1 C19 H19B 109.5 . . ?
N1 C19 C20 110.75(19) . . ?
H19A C19 H19B 108.1 . . ?
C20 C19 H19A 109.5 . . ?
C20 C19 H19B 109.5 . . ?
C21 C20 C19 118.0(3) . . ?
C24 C20 C19 121.6(3) . . ?
C24 C20 C21 120.4(2) . . ?
C20 C21 C21 119.67(15) . 12 ?
C20 C21 C22 122.4(3) . . ?
C22 C21 C21 117.93(19) . 12 ?
C21 C22 H22 118.9 . . ?
C23 C22 C21 122.3(3) . . ?
C23 C22 H22 118.9 . . ?
C22 C23 C23 119.8(2) . 12 ?
C22 C23 H23 120.1 . . ?
C23 C23 H23 120.1 12 . ?
C20 C24 C24 119.75(16) . 12 ?
C20 C24 C25 122.5(3) . . ?
C25 C24 C24 117.8(2) . 12 ?
C24 C25 H25 119.5 . . ?
C26 C25 C24 121.0(4) . . ?
C26 C25 H25 119.5 . . ?
C25 C26 C26 121.2(3) . 12 ?
C25 C26 H26 119.4 . . ?
C26 C26 H26 119.4 12 . ?

loop_
_geom_bond_atom_site_label_1
_geom_bond_atom_site_label_2
_geom_bond_distance
_geom_bond_site_symmetry_2
_geom_bond_publ_flag
Zn1 Zn1 3.0357(5) 13_556 ?
Zn1 O1 2.0438(15) . ?
Zn1 O2 2.0407(15) 13_556 ?
Zn1 O3 2.0819(14) 10_556 ?
Zn1 O4 2.0416(15) 6 ?
Zn1 N2 2.0143(16) . ?
O1 C14 1.255(3) . ?
O2 C14 1.246(3) . ?
O3 C1 1.248(2) . ?
O4 C1 1.248(2) . ?
O5 C5 1.399(2) . ?
O5 C8 1.379(2) . ?
N1 C16 1.366(3) . ?
N1 C17 1.344(3) . ?
N1 C19 1.482(3) . ?
N2 C15 1.373(3) . ?
N2 C17 1.312(3) . ?
C1 C2 1.506(3) . ?
C2 C3 1.386(3) . ?
C2 C7 1.381(3) . ?
C3 H3 0.9300 . ?
C3 C4 1.382(3) . ?
C4 H4 0.9300 . ?
C4 C5 1.369(3) . ?
C5 C6 1.366(3) . ?
C6 H6 0.9300 . ?
C6 C7 1.380(3) . ?
C7 H7 0.9300 . ?
C8 C9 1.381(3) . ?
C8 C13 1.385(3) . ?
C9 H9 0.9300 . ?
C9 C10 1.380(3) . ?
C10 H10 0.9300 . ?
C10 C11 1.389(3) . ?
C11 C12 1.384(3) . ?
C11 C14 1.499(3) . ?
C12 H12 0.9300 . ?
C12 C13 1.374(3) . ?
C13 H13 0.9300 . ?
C15 H15 0.9300 . ?
C15 C16 1.350(4) . ?
C16 H16 0.9300 . ?
C17 C18 1.465(3) . ?
C18 H18A 0.9600 . ?
C18 H18B 0.9600 . ?
C18 H18C 0.9600 . ?
C19 H19A 0.9700 . ?
C19 H19B 0.9700 . ?
C19 C20 1.513(3) . ?
C20 C21 1.399(4) . ?
C20 C24 1.389(4) . ?
C21 C21 1.440(5) 12 ?
C21 C22 1.420(5) . ?
C22 H22 0.9300 . ?
C22 C23 1.347(5) . ?
C23 C23 1.431(9) 12 ?
C23 H23 0.9300 . ?
C24 C24 1.446(5) 12 ?
C24 C25 1.440(5) . ?
C25 H25 0.9300 . ?
C25 C26 1.356(6) . ?
C26 C26 1.381(10) 12 ?
C26 H26 0.9300 . ?

loop_
_geom_torsion_atom_site_label_1
_geom_torsion_atom_site_label_2
_geom_torsion_atom_site_label_3
_geom_torsion_atom_site_label_4
_geom_torsion
_geom_torsion_site_symmetry_1
_geom_torsion_site_symmetry_2
_geom_torsion_site_symmetry_3
_geom_torsion_site_symmetry_4
_geom_torsion_publ_flag
Zn1 O1 C14 O2 -11.3(3) . . . . ?
Zn1 O1 C14 C11 167.80(14) . . . . ?
Zn1 O2 C14 O1 8.7(3) 13_556 . . . ?
Zn1 O2 C14 C11 -170.32(14) 13_556 . . . ?
Zn1 O3 C1 O4 13.8(3) 10_566 . . . ?
Zn1 O3 C1 C2 -165.99(13) 10_566 . . . ?
Zn1 O4 C1 O3 -10.4(3) 6_554 . . . ?
Zn1 O4 C1 C2 169.31(14) 6_554 . . . ?
Zn1 N2 C15 C16 -172.1(2) . . . . ?
Zn1 N2 C17 N1 171.60(16) . . . . ?
Zn1 N2 C17 C18 -7.0(3) . . . . ?
O3 C1 C2 C3 -15.4(3) . . . . ?
O3 C1 C2 C7 163.1(2) . . . . ?
O4 C1 C2 C3 164.8(2) . . . . ?
O4 C1 C2 C7 -16.7(3) . . . . ?
O5 C5 C6 C7 -178.5(2) . . . . ?
O5 C8 C9 C10 178.3(2) . . . . ?
O5 C8 C13 C12 -178.8(2) . . . . ?
N1 C19 C20 C21 69.2(4) . . . . ?
N1 C19 C20 C24 -109.4(3) . . . . ?
N2 C15 C16 N1 -0.3(4) . . . . ?
C1 C2 C3 C4 176.92(19) . . . . ?
C1 C2 C7 C6 -175.1(2) . . . . ?
C2 C3 C4 C5 -2.3(3) . . . . ?
C3 C2 C7 C6 3.4(4) . . . . ?
C3 C4 C5 O5 -179.83(19) . . . . ?
C3 C4 C5 C6 4.6(4) . . . . ?
C4 C5 C6 C7 -2.9(4) . . . . ?
C5 O5 C8 C9 5.2(3) . . . . ?
C5 O5 C8 C13 -175.7(2) . . . . ?
C5 C6 C7 C2 -1.2(4) . . . . ?
C7 C2 C3 C4 -1.6(3) . . . . ?
C8 O5 C5 C4 70.5(3) . . . . ?
C8 O5 C5 C6 -113.8(3) . . . . ?
C8 C9 C10 C11 0.5(4) . . . . ?
C9 C8 C13 C12 0.3(4) . . . . ?
C9 C10 C11 C12 0.3(3) . . . . ?
C9 C10 C11 C14 -175.4(2) . . . . ?
C10 C11 C12 C13 -0.7(3) . . . . ?
C10 C11 C14 O1 3.4(3) . . . . ?
C10 C11 C14 O2 -177.4(2) . . . . ?
C11 C12 C13 C8 0.5(3) . . . . ?
C12 C11 C14 O1 -172.1(2) . . . . ?
C12 C11 C14 O2 7.0(3) . . . . ?
C13 C8 C9 C10 -0.7(4) . . . . ?
C14 C11 C12 C13 174.9(2) . . . . ?
C15 N2 C17 N1 -0.2(3) . . . . ?
C15 N2 C17 C18 -178.7(3) . . . . ?
C16 N1 C17 N2 0.0(3) . . . . ?
C16 N1 C17 C18 178.6(3) . . . . ?
C16 N1 C19 C20 25.6(5) . . . . ?
C17 N1 C16 C15 0.2(3) . . . . ?
C17 N1 C19 C20 -155.8(3) . . . . ?
C17 N2 C15 C16 0.3(3) . . . . ?
C19 N1 C16 C15 179.0(3) . . . . ?
C19 N1 C17 N2 -178.9(2) . . . . ?
C19 N1 C17 C18 -0.3(4) . . . . ?
C19 C20 C21 C21 -174.06(16) . . . 12 ?
C19 C20 C21 C22 3.5(4) . . . . ?
C19 C20 C24 C24 174.01(16) . . . 12 ?
C19 C20 C24 C25 -5.6(5) . . . . ?
C20 C21 C22 C23 -176.7(4) . . . . ?
C20 C24 C25 C26 -178.6(6) . . . . ?
C21 C20 C24 C24 -4.5(3) . . . 12 ?
C21 C20 C24 C25 175.9(4) . . . . ?
C21 C21 C22 C23 0.8(5) 12 . . . ?
C21 C22 C23 C23 -0.8(5) . . . 12 ?
C24 C20 C21 C21 4.5(3) . . . 12 ?
C24 C20 C21 C22 -177.9(3) . . . . ?
C24 C24 C25 C26 1.8(8) 12 . . . ?
C24 C25 C26 C26 -1.8(8) . . . 12 ?

loop_
_platon_squeeze_void_nr
_platon_squeeze_void_average_x
_platon_squeeze_void_average_y
_platon_squeeze_void_average_z
_platon_squeeze_void_volume
_platon_squeeze_void_count_electrons
_platon_squeeze_void_content
1 0.000 0.000 -0.009 793 172 '4 C3H7NO,4 H2O'
2 0.000 0.500 -0.253 793 172 '4 C3H7NO,4 H2O'
3 0.500 0.500 -0.004 793 172 '4 C3H7NO,4 H2O'
4 0.500 0.000 0.222 793 172 '4 C3H7NO,4 H2O'
